data_4317160
loop_
_publ_author_name
'Pingwu Du'
'Stephen J. Lippard'

_publ_section_title
;
 A Highly Selective Turn-On Colorimetric, Red Fluorescent Sensor for
 Detecting Mobile Zinc in Living Cells
;
_journal_name_full 'Inorganic Chemistry'
_journal_page_first 10753
_journal_page_last 10755
_journal_paper_doi 10.1021/ic101569a
_journal_volume 49
_journal_year 2010
_chemical_formula_moiety 'C47 H48 N6 O2'
_chemical_formula_sum 'C47 H48 N6 O2'
_chemical_formula_weight 728.91
_chemical_name_common p
_chemical_name_systematic
; 
 ? 
;
_space_group_IT_number 2
_symmetry_cell_setting triclinic
_symmetry_space_group_name_Hall '-P 1'
_symmetry_space_group_name_H-M 'P -1'
_atom_sites_solution_hydrogens geom
_atom_sites_solution_primary direct
_atom_sites_solution_secondary difmap
_audit_creation_method SHELXL-97
_cell_angle_alpha 112.9260(10)
_cell_angle_beta 98.1290(10)
_cell_angle_gamma 100.9090(10)
_cell_formula_units_Z 2
_cell_length_a 12.5841(7)
_cell_length_b 12.6835(7)
_cell_length_c 13.7450(7)
_cell_measurement_reflns_used 9899
_cell_measurement_temperature 100(2)
_cell_measurement_theta_max 26.40
_cell_measurement_theta_min 1.66
_cell_volume 1927.09(18)
_computing_cell_refinement 'SAINT (Bruker, 2007)'
_computing_data_collection 'APEX2 (Bruker, 2008)'
_computing_data_reduction 'SAINT (Bruker, 2007)'
_computing_molecular_graphics 'SHELXTL (Sheldrick, 2008)'
_computing_publication_material 'SHELXTL (Sheldrick, 2008)'
_computing_structure_refinement 'SHELXL-97 (Sheldrick, 1997)'
_computing_structure_solution 'SHELXS-97 (Sheldrick, 2008)'
_diffrn_ambient_temperature 100(2)
_diffrn_measured_fraction_theta_full 1.000
_diffrn_measured_fraction_theta_max 1.000
_diffrn_measurement_device_type 'Bruker SMART APEX II CCD Platform'
_diffrn_measurement_method 'area detector, \w scans per \f'
_diffrn_radiation_monochromator graphite
_diffrn_radiation_source 'fine-focus sealed tube'
_diffrn_radiation_type MoK\a
_diffrn_radiation_wavelength 0.71073
_diffrn_reflns_av_R_equivalents 0.0851
_diffrn_reflns_av_sigmaI/netI 0.0467
_diffrn_reflns_limit_h_max 15
_diffrn_reflns_limit_h_min -15
_diffrn_reflns_limit_k_max 15
_diffrn_reflns_limit_k_min -15
_diffrn_reflns_limit_l_max 16
_diffrn_reflns_limit_l_min -16
_diffrn_reflns_number 34192
_diffrn_reflns_theta_full 26.00
_diffrn_reflns_theta_max 26.00
_diffrn_reflns_theta_min 1.66
_exptl_absorpt_coefficient_mu 0.078
_exptl_absorpt_correction_T_max 26.38
_exptl_absorpt_correction_T_min 2.45
_exptl_absorpt_correction_type multi-scan
_exptl_absorpt_process_details 'SADABS (Sheldrick, 2008)'
_exptl_crystal_colour colourless
_exptl_crystal_density_diffrn 1.256
_exptl_crystal_density_method 'not measured'
_exptl_crystal_description block
_exptl_crystal_F_000 776
_exptl_crystal_size_max 0.32
_exptl_crystal_size_mid 0.23
_exptl_crystal_size_min 0.18
_refine_diff_density_max 0.407
_refine_diff_density_min -0.307
_refine_diff_density_rms 0.044
_refine_ls_extinction_method none
_refine_ls_goodness_of_fit_ref 1.098
_refine_ls_matrix_type full
_refine_ls_number_parameters 496
_refine_ls_number_reflns 7576
_refine_ls_number_restraints 0
_refine_ls_restrained_S_all 1.098
_refine_ls_R_factor_all 0.0503
_refine_ls_R_factor_gt 0.0429
_refine_ls_shift/su_max 0.000
_refine_ls_shift/su_mean 0.000
_refine_ls_structure_factor_coef Fsqd
_refine_ls_weighting_details 'calc w=1/[\s^2^(Fo^2^)+(0.0656P)^2^+0.3006P] where P=(Fo^2^+2Fc^2^)/3'
_refine_ls_weighting_scheme calc
_refine_ls_wR_factor_gt 0.1222
_refine_ls_wR_factor_ref 0.1261
_reflns_number_gt 6322
_reflns_number_total 7576
_reflns_threshold_expression >2sigma(I)
_cod_data_source_file ic101569a_si_002.cif
_cod_data_source_block p
_cod_depositor_comments
;
The following automatic conversions were performed:

'_symmetry_cell_setting' value 'Triclinic' changed to 'triclinic'
according to the built-in table from CIF Core dictionary named
'cif_core.dic' version 2.4.1 from 2010-06-29.

Automatic conversion script
Id: cif_fix_values 1646 2011-03-28 12:23:43Z adriana 
;
_cod_database_code 4317160

loop_
_symmetry_equiv_pos_as_xyz
'x, y, z'
'-x, -y, -z'

loop_
_atom_site_label
_atom_site_type_symbol
_atom_site_fract_x
_atom_site_fract_y
_atom_site_fract_z
_atom_site_U_iso_or_equiv
_atom_site_adp_type
_atom_site_occupancy
_atom_site_symmetry_multiplicity
_atom_site_calc_flag
_atom_site_refinement_flags
_atom_site_disorder_assembly
_atom_site_disorder_group
O1 O 0.10838(8) 0.31256(8) 0.33439(8) 0.0231(2) Uani 1 1 d . . .
O2 O 0.33080(8) 0.33316(8) -0.04912(8) 0.0234(2) Uani 1 1 d . . .
N1 N -0.12019(10) 0.55435(11) 0.28291(10) 0.0281(3) Uani 1 1 d . . .
N2 N 0.31981(11) 0.07537(11) 0.42380(10) 0.0287(3) Uani 1 1 d . . .
N3 N 0.24501(9) 0.30699(9) 0.08049(9) 0.0171(2) Uani 1 1 d . . .
N4 N 0.27289(10) -0.03541(10) -0.13004(9) 0.0214(3) Uani 1 1 d . . .
N5 N 0.34141(10) -0.11530(11) -0.37262(10) 0.0282(3) Uani 1 1 d . . .
N6 N 0.43399(10) -0.19516(10) -0.02125(10) 0.0276(3) Uani 1 1 d . . .
C1 C -0.10887(16) 0.75122(14) 0.27899(15) 0.0419(4) Uani 1 1 d . . .
H1A H -0.1389 0.7872 0.2356 0.063 Uiso 1 1 calc R . .
H1B H -0.0296 0.7677 0.2878 0.063 Uiso 1 1 calc R . .
H1C H -0.1256 0.7831 0.3490 0.063 Uiso 1 1 calc R . .
C2 C -0.16014(13) 0.61812(13) 0.22308(13) 0.0305(3) Uani 1 1 d . . .
H2A H -0.2404 0.6025 0.2126 0.037 Uiso 1 1 calc R . .
H2B H -0.1442 0.5872 0.1518 0.037 Uiso 1 1 calc R . .
C3 C -0.27980(14) 0.42772(15) 0.31292(14) 0.0372(4) Uani 1 1 d . . .
H3A H -0.3167 0.4241 0.3685 0.056 Uiso 1 1 calc R . .
H3B H -0.2523 0.3590 0.2841 0.056 Uiso 1 1 calc R . .
H3C H -0.3316 0.4297 0.2557 0.056 Uiso 1 1 calc R . .
C4 C -0.18322(13) 0.53899(14) 0.36100(13) 0.0314(3) Uani 1 1 d . . .
H4A H -0.2118 0.6076 0.3917 0.038 Uiso 1 1 calc R . .
H4B H -0.1326 0.5369 0.4200 0.038 Uiso 1 1 calc R . .
C5 C -0.02934(11) 0.51111(12) 0.26604(11) 0.0229(3) Uani 1 1 d . . .
C6 C 0.04271(12) 0.54616(12) 0.20643(11) 0.0229(3) Uani 1 1 d . . .
H6B H 0.0283 0.5996 0.1787 0.027 Uiso 1 1 calc R . .
C7 C -0.00155(11) 0.43189(12) 0.30717(11) 0.0227(3) Uani 1 1 d . . .
H7A H -0.0454 0.4082 0.3480 0.027 Uiso 1 1 calc R . .
C8 C 0.13300(11) 0.50169(12) 0.18966(11) 0.0213(3) Uani 1 1 d . . .
H8A H 0.1790 0.5272 0.1514 0.026 Uiso 1 1 calc R . .
C9 C 0.09010(11) 0.38840(11) 0.28793(11) 0.0195(3) Uani 1 1 d . . .
C10 C 0.15940(11) 0.41950(11) 0.22734(10) 0.0185(3) Uani 1 1 d . . .
C11 C 0.26823(11) 0.28497(11) 0.25517(10) 0.0186(3) Uani 1 1 d . . .
C12 C 0.19904(11) 0.26657(11) 0.32072(11) 0.0196(3) Uani 1 1 d . . .
C13 C 0.21486(12) 0.19786(12) 0.37645(11) 0.0221(3) Uani 1 1 d . . .
H13A H 0.1676 0.1891 0.4206 0.027 Uiso 1 1 calc R . .
C14 C 0.37077(12) 0.15827(13) 0.29895(11) 0.0237(3) Uani 1 1 d . . .
H14A H 0.4279 0.1209 0.2893 0.028 Uiso 1 1 calc R . .
C15 C 0.30084(12) 0.14172(12) 0.36704(11) 0.0229(3) Uani 1 1 d . . .
C16 C 0.35443(11) 0.22953(12) 0.24707(11) 0.0221(3) Uani 1 1 d . . .
H16A H 0.4030 0.2412 0.2048 0.026 Uiso 1 1 calc R . .
C17 C 0.14308(16) -0.02011(16) 0.45237(18) 0.0487(5) Uani 1 1 d . . .
H17A H 0.1052 -0.0188 0.5086 0.073 Uiso 1 1 calc R . .
H17B H 0.1532 -0.0978 0.4154 0.073 Uiso 1 1 calc R . .
H17C H 0.0995 -0.0011 0.4014 0.073 Uiso 1 1 calc R . .
C18 C 0.25474(14) 0.06972(15) 0.50199(14) 0.0369(4) Uani 1 1 d . . .
H18A H 0.2436 0.1475 0.5408 0.044 Uiso 1 1 calc R . .
H18B H 0.2971 0.0509 0.5547 0.044 Uiso 1 1 calc R . .
C19 C 0.33677(17) -0.11722(16) 0.28573(16) 0.0459(5) Uani 1 1 d . . .
H19A H 0.3867 -0.1671 0.2720 0.069 Uiso 1 1 calc R . .
H19B H 0.3239 -0.0932 0.2279 0.069 Uiso 1 1 calc R . .
H19C H 0.2673 -0.1605 0.2896 0.069 Uiso 1 1 calc R . .
C20 C 0.38796(13) -0.00793(14) 0.39280(13) 0.0306(3) Uani 1 1 d . . .
H20A H 0.4030 -0.0337 0.4499 0.037 Uiso 1 1 calc R . .
H20B H 0.4588 0.0337 0.3883 0.037 Uiso 1 1 calc R . .
C21 C 0.25577(11) 0.36726(11) 0.20133(10) 0.0177(3) Uani 1 1 d . . .
C22 C 0.40238(11) 0.46191(11) 0.14519(11) 0.0181(3) Uani 1 1 d . . .
C23 C 0.49751(11) 0.54621(12) 0.15580(12) 0.0217(3) Uani 1 1 d . . .
H23A H 0.5244 0.5436 0.0955 0.026 Uiso 1 1 calc R . .
C24 C 0.55063(12) 0.63366(12) 0.25864(12) 0.0256(3) Uani 1 1 d . . .
H24A H 0.6128 0.6924 0.2674 0.031 Uiso 1 1 calc R . .
C25 C 0.51260(12) 0.63544(13) 0.34955(12) 0.0272(3) Uani 1 1 d . . .
H25A H 0.5506 0.6942 0.4183 0.033 Uiso 1 1 calc R . .
C26 C 0.41828(11) 0.55008(12) 0.33850(11) 0.0240(3) Uani 1 1 d . . .
H26A H 0.3930 0.5503 0.3989 0.029 Uiso 1 1 calc R . .
C27 C 0.36329(11) 0.46481(11) 0.23470(11) 0.0184(3) Uani 1 1 d . . .
C28 C 0.32572(11) 0.36197(11) 0.04565(11) 0.0173(3) Uani 1 1 d . . .
C29 C 0.15039(11) 0.21069(11) 0.00663(10) 0.0186(3) Uani 1 1 d . . .
C30 C 0.05001(12) 0.23657(13) -0.01810(11) 0.0250(3) Uani 1 1 d . . .
H30A H 0.0460 0.3149 0.0119 0.030 Uiso 1 1 calc R . .
C31 C -0.04405(12) 0.14695(14) -0.08689(12) 0.0297(3) Uani 1 1 d . . .
H31A H -0.1104 0.1652 -0.1039 0.036 Uiso 1 1 calc R . .
C32 C -0.03853(12) 0.03066(13) -0.12989(12) 0.0284(3) Uani 1 1 d . . .
H32A H -0.1020 -0.0302 -0.1736 0.034 Uiso 1 1 calc R . .
C33 C 0.06088(12) 0.00485(12) -0.10811(11) 0.0255(3) Uani 1 1 d . . .
H33A H 0.0636 -0.0739 -0.1384 0.031 Uiso 1 1 calc R . .
C34 C 0.15845(11) 0.09363(12) -0.04153(11) 0.0206(3) Uani 1 1 d . . .
C35 C 0.26654(12) 0.05941(12) -0.02755(11) 0.0232(3) Uani 1 1 d . . .
H35A H 0.3289 0.1285 -0.0055 0.028 Uiso 1 1 calc R . .
H35B H 0.2716 0.0320 0.0293 0.028 Uiso 1 1 calc R . .
C36 C 0.28462(12) 0.00834(12) -0.21374(11) 0.0235(3) Uani 1 1 d . . .
H36A H 0.3602 0.0562 -0.1979 0.028 Uiso 1 1 calc R . .
H36B H 0.2343 0.0575 -0.2141 0.028 Uiso 1 1 calc R . .
C37 C 0.25768(12) -0.09639(12) -0.32345(11) 0.0231(3) Uani 1 1 d . . .
C38 C 0.14971(13) -0.17143(14) -0.36856(12) 0.0295(3) Uani 1 1 d . . .
H38A H 0.0933 -0.1561 -0.3324 0.035 Uiso 1 1 calc R . .
C39 C 0.12787(14) -0.26857(14) -0.46743(13) 0.0341(4) Uani 1 1 d . . .
H39A H 0.0563 -0.3191 -0.4994 0.041 Uiso 1 1 calc R . .
C40 C 0.31814(13) -0.21130(13) -0.46817(13) 0.0306(3) Uani 1 1 d . . .
H40A H 0.3759 -0.2257 -0.5026 0.037 Uiso 1 1 calc R . .
C41 C 0.21398(14) -0.28984(14) -0.51844(13) 0.0325(4) Uani 1 1 d . . .
H41A H 0.2019 -0.3552 -0.5847 0.039 Uiso 1 1 calc R . .
C42 C 0.36499(12) -0.08577(12) -0.11262(12) 0.0240(3) Uani 1 1 d . . .
H42A H 0.4301 -0.0213 -0.0658 0.029 Uiso 1 1 calc R . .
H42B H 0.3825 -0.1261 -0.1820 0.029 Uiso 1 1 calc R . .
C43 C 0.34271(12) -0.17204(12) -0.06263(11) 0.0228(3) Uani 1 1 d . . .
C44 C 0.23592(12) -0.22983(12) -0.06615(12) 0.0260(3) Uani 1 1 d . . .
H44A H 0.1742 -0.2111 -0.0942 0.031 Uiso 1 1 calc R . .
C45 C 0.22291(12) -0.31622(13) -0.02700(13) 0.0286(3) Uani 1 1 d . . .
H45A H 0.1522 -0.3567 -0.0291 0.034 Uiso 1 1 calc R . .
C46 C 0.31542(13) -0.34101(13) 0.01469(13) 0.0299(3) Uani 1 1 d . . .
H46A H 0.3089 -0.3989 0.0407 0.036 Uiso 1 1 calc R . .
C47 C 0.41909(13) -0.27762(13) 0.01713(13) 0.0307(4) Uani 1 1 d . . .
H47A H 0.4819 -0.2933 0.0471 0.037 Uiso 1 1 calc R . .

loop_
_atom_site_aniso_label
_atom_site_aniso_U_11
_atom_site_aniso_U_22
_atom_site_aniso_U_33
_atom_site_aniso_U_23
_atom_site_aniso_U_13
_atom_site_aniso_U_12
O1 0.0222(5) 0.0268(5) 0.0286(5) 0.0174(4) 0.0109(4) 0.0094(4)
O2 0.0237(5) 0.0294(5) 0.0192(5) 0.0130(4) 0.0062(4) 0.0053(4)
N1 0.0245(6) 0.0326(7) 0.0341(7) 0.0173(6) 0.0111(5) 0.0131(5)
N2 0.0336(7) 0.0337(7) 0.0293(7) 0.0216(6) 0.0098(6) 0.0130(6)
N3 0.0170(5) 0.0187(5) 0.0158(6) 0.0080(4) 0.0034(4) 0.0038(4)
N4 0.0244(6) 0.0203(6) 0.0214(6) 0.0098(5) 0.0052(5) 0.0081(5)
N5 0.0293(7) 0.0263(6) 0.0316(7) 0.0129(5) 0.0115(6) 0.0088(5)
N6 0.0244(6) 0.0252(6) 0.0365(7) 0.0166(6) 0.0053(5) 0.0082(5)
C1 0.0517(11) 0.0333(9) 0.0459(11) 0.0169(8) 0.0175(9) 0.0184(8)
C2 0.0242(8) 0.0326(8) 0.0385(9) 0.0160(7) 0.0072(7) 0.0143(6)
C3 0.0312(9) 0.0418(9) 0.0413(10) 0.0188(8) 0.0126(7) 0.0111(7)
C4 0.0268(8) 0.0358(8) 0.0349(9) 0.0141(7) 0.0116(7) 0.0150(7)
C5 0.0197(7) 0.0225(7) 0.0235(7) 0.0074(6) 0.0035(6) 0.0056(6)
C6 0.0250(7) 0.0222(7) 0.0227(7) 0.0110(6) 0.0042(6) 0.0073(6)
C7 0.0202(7) 0.0235(7) 0.0244(7) 0.0104(6) 0.0074(6) 0.0039(6)
C8 0.0226(7) 0.0226(7) 0.0196(7) 0.0101(5) 0.0059(6) 0.0048(6)
C9 0.0194(7) 0.0179(6) 0.0194(7) 0.0081(5) 0.0022(5) 0.0023(5)
C10 0.0183(7) 0.0179(6) 0.0166(6) 0.0057(5) 0.0028(5) 0.0034(5)
C11 0.0196(7) 0.0198(6) 0.0156(6) 0.0080(5) 0.0025(5) 0.0034(5)
C12 0.0189(7) 0.0186(6) 0.0187(7) 0.0066(5) 0.0029(5) 0.0033(5)
C13 0.0242(7) 0.0230(7) 0.0197(7) 0.0106(6) 0.0064(6) 0.0035(6)
C14 0.0212(7) 0.0292(7) 0.0246(7) 0.0142(6) 0.0052(6) 0.0095(6)
C15 0.0240(7) 0.0232(7) 0.0204(7) 0.0108(6) 0.0012(6) 0.0038(6)
C16 0.0203(7) 0.0259(7) 0.0218(7) 0.0120(6) 0.0063(6) 0.0054(6)
C17 0.0468(11) 0.0443(10) 0.0703(14) 0.0361(10) 0.0219(10) 0.0155(9)
C18 0.0432(10) 0.0435(9) 0.0396(10) 0.0296(8) 0.0147(8) 0.0175(8)
C19 0.0539(12) 0.0395(10) 0.0494(11) 0.0196(9) 0.0149(9) 0.0207(9)
C20 0.0256(8) 0.0397(8) 0.0393(9) 0.0286(7) 0.0061(7) 0.0127(7)
C21 0.0184(7) 0.0187(6) 0.0152(6) 0.0073(5) 0.0032(5) 0.0033(5)
C22 0.0170(6) 0.0191(6) 0.0213(7) 0.0109(5) 0.0037(5) 0.0070(5)
C23 0.0190(7) 0.0233(7) 0.0273(7) 0.0148(6) 0.0066(6) 0.0065(5)
C24 0.0182(7) 0.0216(7) 0.0352(8) 0.0120(6) 0.0046(6) 0.0030(6)
C25 0.0213(7) 0.0239(7) 0.0255(8) 0.0024(6) 0.0013(6) 0.0031(6)
C26 0.0223(7) 0.0255(7) 0.0212(7) 0.0075(6) 0.0051(6) 0.0053(6)
C27 0.0162(6) 0.0187(6) 0.0219(7) 0.0098(5) 0.0041(5) 0.0063(5)
C28 0.0167(6) 0.0192(6) 0.0212(7) 0.0124(5) 0.0051(5) 0.0073(5)
C29 0.0175(6) 0.0221(6) 0.0151(6) 0.0084(5) 0.0042(5) 0.0020(5)
C30 0.0237(7) 0.0260(7) 0.0228(7) 0.0073(6) 0.0043(6) 0.0091(6)
C31 0.0190(7) 0.0396(8) 0.0255(8) 0.0088(7) 0.0027(6) 0.0094(6)
C32 0.0208(7) 0.0324(8) 0.0211(7) 0.0045(6) 0.0026(6) -0.0008(6)
C33 0.0261(8) 0.0224(7) 0.0232(7) 0.0071(6) 0.0056(6) 0.0023(6)
C34 0.0218(7) 0.0231(7) 0.0180(7) 0.0102(5) 0.0057(5) 0.0042(6)
C35 0.0248(7) 0.0205(7) 0.0211(7) 0.0069(6) 0.0033(6) 0.0051(6)
C36 0.0256(7) 0.0211(7) 0.0264(8) 0.0124(6) 0.0063(6) 0.0071(6)
C37 0.0271(7) 0.0238(7) 0.0234(7) 0.0143(6) 0.0063(6) 0.0088(6)
C38 0.0256(8) 0.0371(8) 0.0262(8) 0.0144(7) 0.0070(6) 0.0072(6)
C39 0.0306(8) 0.0363(8) 0.0262(8) 0.0112(7) -0.0010(7) -0.0012(7)
C40 0.0358(9) 0.0284(7) 0.0314(8) 0.0127(7) 0.0148(7) 0.0119(7)
C41 0.0428(9) 0.0291(8) 0.0225(8) 0.0092(6) 0.0060(7) 0.0084(7)
C42 0.0220(7) 0.0226(7) 0.0273(8) 0.0115(6) 0.0039(6) 0.0054(6)
C43 0.0242(7) 0.0189(6) 0.0239(7) 0.0080(6) 0.0040(6) 0.0065(6)
C44 0.0226(7) 0.0252(7) 0.0297(8) 0.0118(6) 0.0029(6) 0.0076(6)
C45 0.0253(8) 0.0265(7) 0.0348(8) 0.0144(7) 0.0087(6) 0.0051(6)
C46 0.0338(8) 0.0256(7) 0.0370(9) 0.0189(7) 0.0100(7) 0.0099(6)
C47 0.0261(8) 0.0301(8) 0.0421(9) 0.0211(7) 0.0053(7) 0.0109(6)

loop_
_atom_type_symbol
_atom_type_description
_atom_type_scat_dispersion_real
_atom_type_scat_dispersion_imag
_atom_type_scat_source
C C 0.0033 0.0016 'International Tables Vol C Tables 4.2.6.8 and 6.1.1.4'
H H 0.0000 0.0000 'International Tables Vol C Tables 4.2.6.8 and 6.1.1.4'
N N 0.0061 0.0033 'International Tables Vol C Tables 4.2.6.8 and 6.1.1.4'
O O 0.0106 0.0060 'International Tables Vol C Tables 4.2.6.8 and 6.1.1.4'

loop_
_geom_angle_atom_site_label_1
_geom_angle_atom_site_label_2
_geom_angle_atom_site_label_3
_geom_angle
_geom_angle_site_symmetry_1
_geom_angle_site_symmetry_3
_geom_angle_publ_flag
C12 O1 C9 118.68(10) . . ?
C5 N1 C2 121.33(12) . . ?
C5 N1 C4 122.32(12) . . ?
C2 N1 C4 116.35(12) . . ?
C15 N2 C18 119.97(13) . . ?
C15 N2 C20 121.29(12) . . ?
C18 N2 C20 117.66(12) . . ?
C28 N3 C29 122.77(11) . . ?
C28 N3 C21 113.64(10) . . ?
C29 N3 C21 123.06(10) . . ?
C42 N4 C36 109.49(11) . . ?
C42 N4 C35 111.39(11) . . ?
C36 N4 C35 111.52(10) . . ?
C37 N5 C40 117.30(13) . . ?
C47 N6 C43 117.51(13) . . ?
C2 C1 H1A 109.5 . . ?
C2 C1 H1B 109.5 . . ?
H1A C1 H1B 109.5 . . ?
C2 C1 H1C 109.5 . . ?
H1A C1 H1C 109.5 . . ?
H1B C1 H1C 109.5 . . ?
N1 C2 C1 113.95(14) . . ?
N1 C2 H2A 108.8 . . ?
C1 C2 H2A 108.8 . . ?
N1 C2 H2B 108.8 . . ?
C1 C2 H2B 108.8 . . ?
H2A C2 H2B 107.7 . . ?
C4 C3 H3A 109.5 . . ?
C4 C3 H3B 109.5 . . ?
H3A C3 H3B 109.5 . . ?
C4 C3 H3C 109.5 . . ?
H3A C3 H3C 109.5 . . ?
H3B C3 H3C 109.5 . . ?
N1 C4 C3 114.43(13) . . ?
N1 C4 H4A 108.7 . . ?
C3 C4 H4A 108.7 . . ?
N1 C4 H4B 108.7 . . ?
C3 C4 H4B 108.7 . . ?
H4A C4 H4B 107.6 . . ?
N1 C5 C7 122.18(13) . . ?
N1 C5 C6 121.08(12) . . ?
C7 C5 C6 116.74(13) . . ?
C8 C6 C5 120.47(13) . . ?
C8 C6 H6B 119.8 . . ?
C5 C6 H6B 119.8 . . ?
C9 C7 C5 121.04(13) . . ?
C9 C7 H7A 119.5 . . ?
C5 C7 H7A 119.5 . . ?
C6 C8 C10 123.23(13) . . ?
C6 C8 H8A 118.4 . . ?
C10 C8 H8A 118.4 . . ?
O1 C9 C7 114.85(12) . . ?
O1 C9 C10 122.40(12) . . ?
C7 C9 C10 122.75(12) . . ?
C9 C10 C8 115.72(12) . . ?
C9 C10 C21 122.81(12) . . ?
C8 C10 C21 121.46(12) . . ?
C12 C11 C16 116.45(12) . . ?
C12 C11 C21 121.94(12) . . ?
C16 C11 C21 121.49(12) . . ?
O1 C12 C13 114.47(12) . . ?
O1 C12 C11 123.28(12) . . ?
C13 C12 C11 122.24(13) . . ?
C12 C13 C15 120.91(13) . . ?
C12 C13 H13A 119.5 . . ?
C15 C13 H13A 119.5 . . ?
C16 C14 C15 120.21(13) . . ?
C16 C14 H14A 119.9 . . ?
C15 C14 H14A 119.9 . . ?
N2 C15 C13 121.89(13) . . ?
N2 C15 C14 120.77(13) . . ?
C13 C15 C14 117.32(12) . . ?
C14 C16 C11 122.84(13) . . ?
C14 C16 H16A 118.6 . . ?
C11 C16 H16A 118.6 . . ?
C18 C17 H17A 109.5 . . ?
C18 C17 H17B 109.5 . . ?
H17A C17 H17B 109.5 . . ?
C18 C17 H17C 109.5 . . ?
H17A C17 H17C 109.5 . . ?
H17B C17 H17C 109.5 . . ?
N2 C18 C17 114.21(15) . . ?
N2 C18 H18A 108.7 . . ?
C17 C18 H18A 108.7 . . ?
N2 C18 H18B 108.7 . . ?
C17 C18 H18B 108.7 . . ?
H18A C18 H18B 107.6 . . ?
C20 C19 H19A 109.5 . . ?
C20 C19 H19B 109.5 . . ?
H19A C19 H19B 109.5 . . ?
C20 C19 H19C 109.5 . . ?
H19A C19 H19C 109.5 . . ?
H19B C19 H19C 109.5 . . ?
N2 C20 C19 115.08(13) . . ?
N2 C20 H20A 108.5 . . ?
C19 C20 H20A 108.5 . . ?
N2 C20 H20B 108.5 . . ?
C19 C20 H20B 108.5 . . ?
H20A C20 H20B 107.5 . . ?
N3 C21 C10 111.60(10) . . ?
N3 C21 C11 112.17(10) . . ?
C10 C21 C11 110.56(11) . . ?
N3 C21 C27 100.04(10) . . ?
C10 C21 C27 110.97(10) . . ?
C11 C21 C27 111.12(10) . . ?
C27 C22 C23 121.08(12) . . ?
C27 C22 C28 108.94(11) . . ?
C23 C22 C28 129.95(12) . . ?
C24 C23 C22 117.92(13) . . ?
C24 C23 H23A 121.0 . . ?
C22 C23 H23A 121.0 . . ?
C23 C24 C25 121.12(13) . . ?
C23 C24 H24A 119.4 . . ?
C25 C24 H24A 119.4 . . ?
C26 C25 C24 120.63(13) . . ?
C26 C25 H25A 119.7 . . ?
C24 C25 H25A 119.7 . . ?
C27 C26 C25 117.95(13) . . ?
C27 C26 H26A 121.0 . . ?
C25 C26 H26A 121.0 . . ?
C22 C27 C26 121.25(12) . . ?
C22 C27 C21 111.01(11) . . ?
C26 C27 C21 127.72(12) . . ?
O2 C28 N3 125.49(12) . . ?
O2 C28 C22 128.27(12) . . ?
N3 C28 C22 106.24(11) . . ?
C30 C29 C34 120.03(12) . . ?
C30 C29 N3 118.51(12) . . ?
C34 C29 N3 121.45(12) . . ?
C31 C30 C29 120.81(13) . . ?
C31 C30 H30A 119.6 . . ?
C29 C30 H30A 119.6 . . ?
C32 C31 C30 119.55(14) . . ?
C32 C31 H31A 120.2 . . ?
C30 C31 H31A 120.2 . . ?
C33 C32 C31 119.91(13) . . ?
C33 C32 H32A 120.0 . . ?
C31 C32 H32A 120.0 . . ?
C32 C33 C34 122.03(13) . . ?
C32 C33 H33A 119.0 . . ?
C34 C33 H33A 119.0 . . ?
C29 C34 C33 117.52(13) . . ?
C29 C34 C35 123.47(12) . . ?
C33 C34 C35 118.99(12) . . ?
N4 C35 C34 110.86(11) . . ?
N4 C35 H35A 109.5 . . ?
C34 C35 H35A 109.5 . . ?
N4 C35 H35B 109.5 . . ?
C34 C35 H35B 109.5 . . ?
H35A C35 H35B 108.1 . . ?
N4 C36 C37 109.11(11) . . ?
N4 C36 H36A 109.9 . . ?
C37 C36 H36A 109.9 . . ?
N4 C36 H36B 109.9 . . ?
C37 C36 H36B 109.9 . . ?
H36A C36 H36B 108.3 . . ?
N5 C37 C38 122.40(13) . . ?
N5 C37 C36 117.44(12) . . ?
C38 C37 C36 120.14(13) . . ?
C39 C38 C37 119.08(14) . . ?
C39 C38 H38A 120.5 . . ?
C37 C38 H38A 120.5 . . ?
C38 C39 C41 119.07(14) . . ?
C38 C39 H39A 120.5 . . ?
C41 C39 H39A 120.5 . . ?
N5 C40 C41 124.07(15) . . ?
N5 C40 H40A 118.0 . . ?
C41 C40 H40A 118.0 . . ?
C40 C41 C39 118.08(14) . . ?
C40 C41 H41A 121.0 . . ?
C39 C41 H41A 121.0 . . ?
N4 C42 C43 114.56(12) . . ?
N4 C42 H42A 108.6 . . ?
C43 C42 H42A 108.6 . . ?
N4 C42 H42B 108.6 . . ?
C43 C42 H42B 108.6 . . ?
H42A C42 H42B 107.6 . . ?
N6 C43 C44 122.42(13) . . ?
N6 C43 C42 114.65(12) . . ?
C44 C43 C42 122.77(13) . . ?
C43 C44 C45 118.80(13) . . ?
C43 C44 H44A 120.6 . . ?
C45 C44 H44A 120.6 . . ?
C46 C45 C44 119.22(14) . . ?
C46 C45 H45A 120.4 . . ?
C44 C45 H45A 120.4 . . ?
C45 C46 C47 118.31(13) . . ?
C45 C46 H46A 120.8 . . ?
C47 C46 H46A 120.8 . . ?
N6 C47 C46 123.71(14) . . ?
N6 C47 H47A 118.1 . . ?
C46 C47 H47A 118.1 . . ?

loop_
_geom_bond_atom_site_label_1
_geom_bond_atom_site_label_2
_geom_bond_distance
_geom_bond_site_symmetry_2
_geom_bond_publ_flag
O1 C12 1.3799(16) . ?
O1 C9 1.3809(16) . ?
O2 C28 1.2231(16) . ?
N1 C5 1.3692(18) . ?
N1 C2 1.4624(19) . ?
N1 C4 1.4711(19) . ?
N2 C15 1.3815(17) . ?
N2 C18 1.455(2) . ?
N2 C20 1.459(2) . ?
N3 C28 1.3700(16) . ?
N3 C29 1.4429(16) . ?
N3 C21 1.5064(17) . ?
N4 C42 1.4593(18) . ?
N4 C36 1.4723(17) . ?
N4 C35 1.4784(17) . ?
N5 C37 1.3398(19) . ?
N5 C40 1.3429(19) . ?
N6 C47 1.3382(19) . ?
N6 C43 1.3422(18) . ?
C1 C2 1.514(2) . ?
C1 H1A 0.9600 . ?
C1 H1B 0.9600 . ?
C1 H1C 0.9600 . ?
C2 H2A 0.9700 . ?
C2 H2B 0.9700 . ?
C3 C4 1.517(2) . ?
C3 H3A 0.9600 . ?
C3 H3B 0.9600 . ?
C3 H3C 0.9600 . ?
C4 H4A 0.9700 . ?
C4 H4B 0.9700 . ?
C5 C7 1.404(2) . ?
C5 C6 1.426(2) . ?
C6 C8 1.370(2) . ?
C6 H6B 0.9300 . ?
C7 C9 1.385(2) . ?
C7 H7A 0.9300 . ?
C8 C10 1.4029(19) . ?
C8 H8A 0.9300 . ?
C9 C10 1.3931(19) . ?
C10 C21 1.5100(18) . ?
C11 C12 1.3905(19) . ?
C11 C16 1.3948(19) . ?
C11 C21 1.5140(17) . ?
C12 C13 1.3887(19) . ?
C13 C15 1.398(2) . ?
C13 H13A 0.9300 . ?
C14 C16 1.3779(19) . ?
C14 C15 1.418(2) . ?
C14 H14A 0.9300 . ?
C16 H16A 0.9300 . ?
C17 C18 1.502(2) . ?
C17 H17A 0.9600 . ?
C17 H17B 0.9600 . ?
C17 H17C 0.9600 . ?
C18 H18A 0.9700 . ?
C18 H18B 0.9700 . ?
C19 C20 1.519(2) . ?
C19 H19A 0.9600 . ?
C19 H19B 0.9600 . ?
C19 H19C 0.9600 . ?
C20 H20A 0.9700 . ?
C20 H20B 0.9700 . ?
C21 C27 1.5234(17) . ?
C22 C27 1.3783(19) . ?
C22 C23 1.3936(18) . ?
C22 C28 1.4907(18) . ?
C23 C24 1.381(2) . ?
C23 H23A 0.9300 . ?
C24 C25 1.394(2) . ?
C24 H24A 0.9300 . ?
C25 C26 1.392(2) . ?
C25 H25A 0.9300 . ?
C26 C27 1.3854(18) . ?
C26 H26A 0.9300 . ?
C29 C30 1.3933(19) . ?
C29 C34 1.4011(19) . ?
C30 C31 1.387(2) . ?
C30 H30A 0.9300 . ?
C31 C32 1.379(2) . ?
C31 H31A 0.9300 . ?
C32 C33 1.374(2) . ?
C32 H32A 0.9300 . ?
C33 C34 1.4032(19) . ?
C33 H33A 0.9300 . ?
C34 C35 1.5133(19) . ?
C35 H35A 0.9700 . ?
C35 H35B 0.9700 . ?
C36 C37 1.5093(19) . ?
C36 H36A 0.9700 . ?
C36 H36B 0.9700 . ?
C37 C38 1.396(2) . ?
C38 C39 1.379(2) . ?
C38 H38A 0.9300 . ?
C39 C41 1.384(2) . ?
C39 H39A 0.9300 . ?
C40 C41 1.379(2) . ?
C40 H40A 0.9300 . ?
C41 H41A 0.9300 . ?
C42 C43 1.5074(19) . ?
C42 H42A 0.9700 . ?
C42 H42B 0.9700 . ?
C43 C44 1.388(2) . ?
C44 C45 1.390(2) . ?
C44 H44A 0.9300 . ?
C45 C46 1.369(2) . ?
C45 H45A 0.9300 . ?
C46 C47 1.385(2) . ?
C46 H46A 0.9300 . ?
C47 H47A 0.9300 . ?

loop_
_geom_torsion_atom_site_label_1
_geom_torsion_atom_site_label_2
_geom_torsion_atom_site_label_3
_geom_torsion_atom_site_label_4
_geom_torsion
_geom_torsion_site_symmetry_1
_geom_torsion_site_symmetry_2
_geom_torsion_site_symmetry_3
_geom_torsion_site_symmetry_4
_geom_torsion_publ_flag
C5 N1 C2 C1 -90.48(17) . . . . ?
C4 N1 C2 C1 89.88(17) . . . . ?
C5 N1 C4 C3 -90.91(17) . . . . ?
C2 N1 C4 C3 88.73(16) . . . . ?
C2 N1 C5 C7 -168.24(13) . . . . ?
C4 N1 C5 C7 11.4(2) . . . . ?
C2 N1 C5 C6 12.6(2) . . . . ?
C4 N1 C5 C6 -167.81(13) . . . . ?
N1 C5 C6 C8 -179.65(13) . . . . ?
C7 C5 C6 C8 1.12(19) . . . . ?
N1 C5 C7 C9 179.27(13) . . . . ?
C6 C5 C7 C9 -1.50(19) . . . . ?
C5 C6 C8 C10 1.0(2) . . . . ?
C12 O1 C9 C7 -178.98(11) . . . . ?
C12 O1 C9 C10 0.40(18) . . . . ?
C5 C7 C9 O1 179.19(12) . . . . ?
C5 C7 C9 C10 -0.2(2) . . . . ?
O1 C9 C10 C8 -177.15(11) . . . . ?
C7 C9 C10 C8 2.18(19) . . . . ?
O1 C9 C10 C21 3.97(19) . . . . ?
C7 C9 C10 C21 -176.71(12) . . . . ?
C6 C8 C10 C9 -2.58(19) . . . . ?
C6 C8 C10 C21 176.32(12) . . . . ?
C9 O1 C12 C13 175.82(11) . . . . ?
C9 O1 C12 C11 -5.35(18) . . . . ?
C16 C11 C12 O1 -178.08(11) . . . . ?
C21 C11 C12 O1 5.87(19) . . . . ?
C16 C11 C12 C13 0.66(19) . . . . ?
C21 C11 C12 C13 -175.38(12) . . . . ?
O1 C12 C13 C15 177.55(11) . . . . ?
C11 C12 C13 C15 -1.3(2) . . . . ?
C18 N2 C15 C13 -4.6(2) . . . . ?
C20 N2 C15 C13 163.26(13) . . . . ?
C18 N2 C15 C14 173.49(14) . . . . ?
C20 N2 C15 C14 -18.6(2) . . . . ?
C12 C13 C15 N2 178.38(12) . . . . ?
C12 C13 C15 C14 0.2(2) . . . . ?
C16 C14 C15 N2 -176.72(12) . . . . ?
C16 C14 C15 C13 1.5(2) . . . . ?
C15 C14 C16 C11 -2.2(2) . . . . ?
C12 C11 C16 C14 1.1(2) . . . . ?
C21 C11 C16 C14 177.15(12) . . . . ?
C15 N2 C18 C17 82.80(18) . . . . ?
C20 N2 C18 C17 -85.51(17) . . . . ?
C15 N2 C20 C19 -69.16(18) . . . . ?
C18 N2 C20 C19 98.98(17) . . . . ?
C28 N3 C21 C10 113.76(12) . . . . ?
C29 N3 C21 C10 -58.13(15) . . . . ?
C28 N3 C21 C11 -121.54(12) . . . . ?
C29 N3 C21 C11 66.57(15) . . . . ?
C28 N3 C21 C27 -3.69(13) . . . . ?
C29 N3 C21 C27 -175.58(11) . . . . ?
C9 C10 C21 N3 122.34(13) . . . . ?
C8 C10 C21 N3 -56.48(15) . . . . ?
C9 C10 C21 C11 -3.25(17) . . . . ?
C8 C10 C21 C11 177.93(11) . . . . ?
C9 C10 C21 C27 -127.02(13) . . . . ?
C8 C10 C21 C27 54.16(16) . . . . ?
C12 C11 C21 N3 -126.71(13) . . . . ?
C16 C11 C21 N3 57.44(16) . . . . ?
C12 C11 C21 C10 -1.44(17) . . . . ?
C16 C11 C21 C10 -177.29(11) . . . . ?
C12 C11 C21 C27 122.25(13) . . . . ?
C16 C11 C21 C27 -53.60(16) . . . . ?
C27 C22 C23 C24 -0.80(19) . . . . ?
C28 C22 C23 C24 176.90(13) . . . . ?
C22 C23 C24 C25 2.1(2) . . . . ?
C23 C24 C25 C26 -1.4(2) . . . . ?
C24 C25 C26 C27 -0.7(2) . . . . ?
C23 C22 C27 C26 -1.3(2) . . . . ?
C28 C22 C27 C26 -179.40(12) . . . . ?
C23 C22 C27 C21 177.35(12) . . . . ?
C28 C22 C27 C21 -0.78(15) . . . . ?
C25 C26 C27 C22 2.0(2) . . . . ?
C25 C26 C27 C21 -176.38(13) . . . . ?
N3 C21 C27 C22 2.55(13) . . . . ?
C10 C21 C27 C22 -115.36(12) . . . . ?
C11 C21 C27 C22 121.19(12) . . . . ?
N3 C21 C27 C26 -178.94(13) . . . . ?
C10 C21 C27 C26 63.15(17) . . . . ?
C11 C21 C27 C26 -60.31(17) . . . . ?
C29 N3 C28 O2 -4.1(2) . . . . ?
C21 N3 C28 O2 -175.97(12) . . . . ?
C29 N3 C28 C22 175.32(11) . . . . ?
C21 N3 C28 C22 3.40(14) . . . . ?
C27 C22 C28 O2 177.78(13) . . . . ?
C23 C22 C28 O2 -0.1(2) . . . . ?
C27 C22 C28 N3 -1.57(14) . . . . ?
C23 C22 C28 N3 -179.49(13) . . . . ?
C28 N3 C29 C30 -97.23(15) . . . . ?
C21 N3 C29 C30 73.92(16) . . . . ?
C28 N3 C29 C34 81.50(16) . . . . ?
C21 N3 C29 C34 -107.35(15) . . . . ?
C34 C29 C30 C31 2.6(2) . . . . ?
N3 C29 C30 C31 -178.68(13) . . . . ?
C29 C30 C31 C32 1.0(2) . . . . ?
C30 C31 C32 C33 -2.7(2) . . . . ?
C31 C32 C33 C34 0.8(2) . . . . ?
C30 C29 C34 C33 -4.34(19) . . . . ?
N3 C29 C34 C33 176.95(12) . . . . ?
C30 C29 C34 C35 174.09(13) . . . . ?
N3 C29 C34 C35 -4.6(2) . . . . ?
C32 C33 C34 C29 2.7(2) . . . . ?
C32 C33 C34 C35 -175.79(13) . . . . ?
C42 N4 C35 C34 -168.58(11) . . . . ?
C36 N4 C35 C34 68.76(14) . . . . ?
C29 C34 C35 N4 -141.74(13) . . . . ?
C33 C34 C35 N4 36.66(17) . . . . ?
C42 N4 C36 C37 72.41(14) . . . . ?
C35 N4 C36 C37 -163.85(11) . . . . ?
C40 N5 C37 C38 -0.6(2) . . . . ?
C40 N5 C37 C36 177.37(12) . . . . ?
N4 C36 C37 N5 -112.10(14) . . . . ?
N4 C36 C37 C38 65.94(16) . . . . ?
N5 C37 C38 C39 -0.1(2) . . . . ?
C36 C37 C38 C39 -178.09(13) . . . . ?
C37 C38 C39 C41 0.9(2) . . . . ?
C37 N5 C40 C41 0.7(2) . . . . ?
N5 C40 C41 C39 0.0(2) . . . . ?
C38 C39 C41 C40 -0.8(2) . . . . ?
C36 N4 C42 C43 -158.47(11) . . . . ?
C35 N4 C42 C43 77.71(14) . . . . ?
C47 N6 C43 C44 0.2(2) . . . . ?
C47 N6 C43 C42 -175.22(13) . . . . ?
N4 C42 C43 N6 -163.84(12) . . . . ?
N4 C42 C43 C44 20.73(19) . . . . ?
N6 C43 C44 C45 -1.1(2) . . . . ?
C42 C43 C44 C45 174.01(13) . . . . ?
C43 C44 C45 C46 0.6(2) . . . . ?
C44 C45 C46 C47 0.6(2) . . . . ?
C43 N6 C47 C46 1.1(2) . . . . ?
C45 C46 C47 N6 -1.6(2) . . . . ?

loop_
_cod_related_entry_id
_cod_related_entry_database
_cod_related_entry_code
1 ChemSpider 30661036
